data_4107922
loop_
_publ_author_name
'Holger Braunschweig'
'Thomas Kupfer'
'Krzysztof Radacki'
'Achim Schneider'
'Fabian Seeler'
'Katharina Uttinger'
'Hongmei Wu'

_publ_contact_author_address
; Institut fuer Anorganische Chemie
Universitaet Wuerzburg
Am Hubland
97074 Wuerzburg, Germany
;
_publ_contact_author_email H.Braunschweig@mail.uni-wuerzburg.de
_publ_contact_author_fax +49-931-8884623
_publ_contact_author_name 'Prof. Dr. Holger Braunschweig'
_publ_contact_author_phone +49-931-8885260
_publ_section_title
;
 Synthesis and Reactivity Studies of Iminoboryl Complexes
;
_journal_name_full 'Journal of the American Chemical Society'
_journal_page_first 7974
_journal_page_last 7983
_journal_paper_doi 10.1021/ja8016889
_journal_volume 130
_journal_year 2008
_chemical_formula_moiety 'C45 H82 B Br N2 P2 Pt Si, C H2 Cl2'
_chemical_formula_sum 'C46 H84 B Br Cl2 N2 P2 Pt Si'
_chemical_formula_weight 1111.89
_chemical_name_common
;
?
;
_chemical_name_systematic
; 
?
;
_space_group_IT_number 14
_symmetry_cell_setting monoclinic
_symmetry_space_group_name_Hall '-P 2yn'
_symmetry_space_group_name_H-M 'P 1 21/n 1'
_atom_sites_solution_hydrogens geom
_atom_sites_solution_primary direct
_atom_sites_solution_secondary difmap
_audit_creation_method SHELXL-97
_cell_angle_alpha 90.00
_cell_angle_beta 97.802(6)
_cell_angle_gamma 90.00
_cell_formula_units_Z 4
_cell_length_a 14.0147(15)
_cell_length_b 21.578(2)
_cell_length_c 16.6106(18)
_cell_measurement_reflns_used 9342
_cell_measurement_temperature 100(2)
_cell_measurement_theta_max 26.32
_cell_measurement_theta_min 2.65
_cell_volume 4976.7(9)
_computing_cell_refinement 'Saint+ ver. 7.12A (Bruker AXS)'
_computing_data_collection 'APEX2 ver. 1.0-27 (Bruker AXS)'
_computing_data_reduction 'Saint+ ver. 7.12A (Bruker AXS)'
_computing_molecular_graphics 'XP ver. 5.1 (Bruker AXS, 1998)'
_computing_publication_material 'SHELXL-97 (Sheldrick, 1997)'
_computing_structure_refinement 'SHELXL-97 (Sheldrick, 1997)'
_computing_structure_solution 'SHELXS-97 (Sheldrick, 1990)'
_diffrn_ambient_temperature 100(2)
_diffrn_measured_fraction_theta_full 0.992
_diffrn_measured_fraction_theta_max 0.992
_diffrn_measurement_device_type 'CCD area detector'
_diffrn_measurement_method 'phi and omega scans'
_diffrn_radiation_monochromator 'multi-layer mirror'
_diffrn_radiation_source 'rotating anode'
_diffrn_radiation_type MoK\a
_diffrn_radiation_wavelength 0.71073
_diffrn_reflns_av_R_equivalents 0.0752
_diffrn_reflns_av_sigmaI/netI 0.0277
_diffrn_reflns_limit_h_max 17
_diffrn_reflns_limit_h_min -17
_diffrn_reflns_limit_k_max 26
_diffrn_reflns_limit_k_min -26
_diffrn_reflns_limit_l_max 20
_diffrn_reflns_limit_l_min -20
_diffrn_reflns_number 200799
_diffrn_reflns_theta_full 26.49
_diffrn_reflns_theta_max 26.49
_diffrn_reflns_theta_min 1.56
_exptl_absorpt_coefficient_mu 3.851
_exptl_absorpt_correction_T_max 0.8932
_exptl_absorpt_correction_T_min 0.3912
_exptl_absorpt_correction_type multi-scan
_exptl_absorpt_process_details 'Sadabs 2004/1 (Brucker Nonius 2004)'
_exptl_crystal_colour colourless
_exptl_crystal_density_diffrn 1.484
_exptl_crystal_description plate
_exptl_crystal_F_000 2280
_exptl_crystal_size_max 0.30
_exptl_crystal_size_mid 0.20
_exptl_crystal_size_min 0.03
_refine_diff_density_max 2.420
_refine_diff_density_min -1.410
_refine_diff_density_rms 0.125
_refine_ls_extinction_method none
_refine_ls_goodness_of_fit_ref 1.134
_refine_ls_hydrogen_treatment constr
_refine_ls_matrix_type full
_refine_ls_number_parameters 505
_refine_ls_number_reflns 10234
_refine_ls_number_restraints 0
_refine_ls_restrained_S_all 1.134
_refine_ls_R_factor_all 0.0435
_refine_ls_R_factor_gt 0.0301
_refine_ls_shift/su_max 0.001
_refine_ls_shift/su_mean 0.000
_refine_ls_structure_factor_coef Fsqd
_refine_ls_weighting_details 'calc w=1/[\s^2^(Fo^2^)+(0.0307P)^2^+15.5393P] where P=(Fo^2^+2Fc^2^)/3'
_refine_ls_weighting_scheme calc
_refine_ls_wR_factor_gt 0.0708
_refine_ls_wR_factor_ref 0.0803
_reflns_number_gt 8723
_reflns_number_total 10234
_reflns_threshold_expression >2sigma(I)
_cod_data_source_file ja8016889-file004.cif
_cod_data_source_block kr140
_cod_database_code 4107922

loop_
_symmetry_equiv_pos_as_xyz
'x, y, z'
'-x+1/2, y+1/2, -z+1/2'
'-x, -y, -z'
'x-1/2, -y-1/2, z-1/2'

loop_
_atom_site_label
_atom_site_type_symbol
_atom_site_fract_x
_atom_site_fract_y
_atom_site_fract_z
_atom_site_U_iso_or_equiv
_atom_site_adp_type
_atom_site_occupancy
_atom_site_symmetry_multiplicity
_atom_site_calc_flag
_atom_site_refinement_flags
Cl1 Cl 0.44993(12) 0.16275(7) 0.10252(9) 0.0586(4) Uani 1 1 d .
Pt1 Pt 0.451262(9) 0.243754(6) 0.663392(8) 0.01188(5) Uani 1 1 d .
P1 P 0.49973(6) 0.34535(4) 0.64456(6) 0.01342(19) Uani 1 1 d .
Br1 Br 0.29220(3) 0.257250(16) 0.55789(2) 0.01571(8) Uani 1 1 d .
N1 N 0.6586(2) 0.21524(15) 0.7306(2) 0.0182(7) Uani 1 1 d .
H1A H 0.6543 0.2095 0.6778 0.022 Uiso 1 1 calc R
B1 B 0.5666(3) 0.2340(2) 0.7524(3) 0.0161(9) Uani 1 1 d .
Si1 Si 0.77504(8) 0.20052(5) 0.77672(7) 0.0191(2) Uani 1 1 d .
C1 C 0.8297(3) 0.2715(2) 0.8274(3) 0.0269(9) Uani 1 1 d .
H1B H 0.7938 0.2834 0.8716 0.040 Uiso 1 1 calc R
H1C H 0.8272 0.3053 0.7877 0.040 Uiso 1 1 calc R
H1D H 0.8969 0.2631 0.8495 0.040 Uiso 1 1 calc R
P2 P 0.42805(7) 0.13682(4) 0.66501(6) 0.01294(19) Uani 1 1 d .
N2 N 0.5641(2) 0.24478(14) 0.8373(2) 0.0174(7) Uani 1 1 d .
H2A H 0.6167 0.2334 0.8689 0.021 Uiso 1 1 calc R
C2 C 0.7765(3) 0.1353(2) 0.8505(3) 0.0342(11) Uani 1 1 d .
H2B H 0.7409 0.1473 0.8949 0.051 Uiso 1 1 calc R
H2C H 0.8432 0.1255 0.8725 0.051 Uiso 1 1 calc R
H2D H 0.7462 0.0988 0.8228 0.051 Uiso 1 1 calc R
Cl2 Cl 0.58479(11) 0.18602(9) 0.24638(8) 0.0613(4) Uani 1 1 d .
C3 C 0.8429(3) 0.1770(2) 0.6925(3) 0.0330(11) Uani 1 1 d .
H3A H 0.8424 0.2111 0.6535 0.050 Uiso 1 1 calc R
H3B H 0.8124 0.1404 0.6651 0.050 Uiso 1 1 calc R
H3C H 0.9095 0.1671 0.7147 0.050 Uiso 1 1 calc R
C10 C 0.4924(3) 0.27040(18) 0.8795(2) 0.0162(8) Uani 1 1 d .
C11 C 0.3961(3) 0.27600(18) 0.8442(2) 0.0175(8) Uani 1 1 d .
H11A H 0.3763 0.2587 0.7920 0.021 Uiso 1 1 calc R
C12 C 0.3301(3) 0.30619(18) 0.8841(2) 0.0191(8) Uani 1 1 d .
H12A H 0.2659 0.3112 0.8583 0.023 Uiso 1 1 calc R
C13 C 0.3562(3) 0.3294(2) 0.9615(3) 0.0254(9) Uani 1 1 d .
H13A H 0.3103 0.3502 0.9890 0.031 Uiso 1 1 calc R
C14 C 0.4503(3) 0.3219(2) 0.9984(2) 0.0249(9) Uani 1 1 d .
H14A H 0.4686 0.3371 1.0519 0.030 Uiso 1 1 calc R
C15 C 0.5178(3) 0.29257(19) 0.9582(2) 0.0219(9) Uani 1 1 d .
H15A H 0.5819 0.2875 0.9845 0.026 Uiso 1 1 calc R
C20 C 0.5670(3) 0.34863(18) 0.5558(2) 0.0175(8) Uani 1 1 d .
H20A H 0.5879 0.3926 0.5502 0.021 Uiso 1 1 calc R
C21 C 0.6584(3) 0.30850(19) 0.5664(2) 0.0193(8) Uani 1 1 d .
H21A H 0.6993 0.3199 0.6176 0.023 Uiso 1 1 calc R
H21B H 0.6404 0.2643 0.5700 0.023 Uiso 1 1 calc R
C22 C 0.7150(3) 0.3177(2) 0.4948(2) 0.0225(9) Uani 1 1 d .
H22A H 0.7727 0.2907 0.5018 0.027 Uiso 1 1 calc R
H22B H 0.7369 0.3613 0.4936 0.027 Uiso 1 1 calc R
C23 C 0.6529(3) 0.3021(2) 0.4147(3) 0.0242(9) Uani 1 1 d .
H23A H 0.6895 0.3112 0.3691 0.029 Uiso 1 1 calc R
H23B H 0.6378 0.2573 0.4134 0.029 Uiso 1 1 calc R
C24 C 0.5596(3) 0.3389(2) 0.4035(2) 0.0231(9) Uani 1 1 d .
H24A H 0.5188 0.3248 0.3535 0.028 Uiso 1 1 calc R
H24B H 0.5743 0.3834 0.3969 0.028 Uiso 1 1 calc R
C25 C 0.5045(3) 0.3311(2) 0.4760(2) 0.0236(9) Uani 1 1 d .
H25A H 0.4463 0.3576 0.4684 0.028 Uiso 1 1 calc R
H25B H 0.4833 0.2874 0.4789 0.028 Uiso 1 1 calc R
C30 C 0.5829(3) 0.38363(17) 0.7270(2) 0.0160(8) Uani 1 1 d .
H30A H 0.6262 0.3501 0.7523 0.019 Uiso 1 1 calc R
C31 C 0.5292(3) 0.40822(18) 0.7950(2) 0.0184(8) Uani 1 1 d .
H31A H 0.4898 0.4445 0.7749 0.022 Uiso 1 1 calc R
H31B H 0.4851 0.3758 0.8105 0.022 Uiso 1 1 calc R
C32 C 0.5993(3) 0.4270(2) 0.8697(3) 0.0268(9) Uani 1 1 d .
H32A H 0.5628 0.4431 0.9123 0.032 Uiso 1 1 calc R
H32B H 0.6363 0.3903 0.8918 0.032 Uiso 1 1 calc R
C33 C 0.6682(3) 0.4765(2) 0.8474(3) 0.0289(10) Uani 1 1 d .
H33A H 0.6319 0.5149 0.8316 0.035 Uiso 1 1 calc R
H33B H 0.7161 0.4859 0.8953 0.035 Uiso 1 1 calc R
C34 C 0.7197(3) 0.4553(2) 0.7781(3) 0.0263(9) Uani 1 1 d .
H34A H 0.7628 0.4203 0.7967 0.032 Uiso 1 1 calc R
H34B H 0.7602 0.4896 0.7622 0.032 Uiso 1 1 calc R
C35 C 0.6497(3) 0.43473(19) 0.7035(3) 0.0228(9) Uani 1 1 d .
H35A H 0.6109 0.4706 0.6811 0.027 Uiso 1 1 calc R
H35B H 0.6867 0.4192 0.6609 0.027 Uiso 1 1 calc R
C40 C 0.3968(3) 0.39760(17) 0.6125(2) 0.0142(7) Uani 1 1 d .
H40A H 0.3622 0.3771 0.5629 0.017 Uiso 1 1 calc R
C41 C 0.4193(3) 0.46241(17) 0.5832(2) 0.0187(8) Uani 1 1 d .
H41A H 0.4680 0.4596 0.5454 0.022 Uiso 1 1 calc R
H41B H 0.4462 0.4883 0.6301 0.022 Uiso 1 1 calc R
C42 C 0.3272(3) 0.49236(18) 0.5399(2) 0.0198(8) Uani 1 1 d .
H42A H 0.3420 0.5345 0.5216 0.024 Uiso 1 1 calc R
H42B H 0.3025 0.4676 0.4914 0.024 Uiso 1 1 calc R
C43 C 0.2506(3) 0.49629(18) 0.5962(2) 0.0210(8) Uani 1 1 d .
H43A H 0.1908 0.5140 0.5664 0.025 Uiso 1 1 calc R
H43B H 0.2729 0.5242 0.6423 0.025 Uiso 1 1 calc R
C44 C 0.2293(3) 0.43192(19) 0.6287(2) 0.0209(8) Uani 1 1 d .
H44A H 0.1819 0.4359 0.6676 0.025 Uiso 1 1 calc R
H44B H 0.2005 0.4055 0.5831 0.025 Uiso 1 1 calc R
C45 C 0.3202(3) 0.40103(18) 0.6711(2) 0.0188(8) Uani 1 1 d .
H45A H 0.3049 0.3587 0.6885 0.023 Uiso 1 1 calc R
H45B H 0.3459 0.4251 0.7200 0.023 Uiso 1 1 calc R
C50 C 0.4756(3) 0.10030(17) 0.5770(2) 0.0152(7) Uani 1 1 d .
H50A H 0.4628 0.0548 0.5787 0.018 Uiso 1 1 calc R
C51 C 0.5849(3) 0.10946(18) 0.5822(2) 0.0183(8) Uani 1 1 d .
H51A H 0.6169 0.0926 0.6344 0.022 Uiso 1 1 calc R
H51B H 0.5995 0.1543 0.5808 0.022 Uiso 1 1 calc R
C52 C 0.6245(3) 0.07691(18) 0.5118(2) 0.0197(8) Uani 1 1 d .
H52A H 0.6950 0.0834 0.5166 0.024 Uiso 1 1 calc R
H52B H 0.6123 0.0318 0.5145 0.024 Uiso 1 1 calc R
C53 C 0.5768(3) 0.10220(19) 0.4309(2) 0.0220(9) Uani 1 1 d .
H53A H 0.6014 0.0797 0.3860 0.026 Uiso 1 1 calc R
H53B H 0.5932 0.1466 0.4265 0.026 Uiso 1 1 calc R
C54 C 0.4675(3) 0.09485(18) 0.4233(2) 0.0201(8) Uani 1 1 d .
H54A H 0.4511 0.0502 0.4213 0.024 Uiso 1 1 calc R
H54B H 0.4376 0.1140 0.3719 0.024 Uiso 1 1 calc R
C55 C 0.4264(3) 0.12515(18) 0.4949(2) 0.0197(8) Uani 1 1 d .
H55A H 0.3563 0.1168 0.4900 0.024 Uiso 1 1 calc R
H55B H 0.4355 0.1706 0.4929 0.024 Uiso 1 1 calc R
C60 C 0.2997(3) 0.11357(17) 0.6499(2) 0.0158(8) Uani 1 1 d .
H60A H 0.2737 0.1297 0.5948 0.019 Uiso 1 1 calc R
C61 C 0.2772(3) 0.04387(18) 0.6462(3) 0.0212(8) Uani 1 1 d .
H61A H 0.2945 0.0254 0.7008 0.025 Uiso 1 1 calc R
H61B H 0.3161 0.0233 0.6085 0.025 Uiso 1 1 calc R
C62 C 0.1696(3) 0.0332(2) 0.6171(3) 0.0259(9) Uani 1 1 d .
H62A H 0.1538 0.0481 0.5605 0.031 Uiso 1 1 calc R
H62B H 0.1554 -0.0118 0.6178 0.031 Uiso 1 1 calc R
C63 C 0.1070(3) 0.0672(2) 0.6715(3) 0.0251(9) Uani 1 1 d .
H63A H 0.0384 0.0627 0.6485 0.030 Uiso 1 1 calc R
H63B H 0.1160 0.0482 0.7262 0.030 Uiso 1 1 calc R
C64 C 0.1324(3) 0.13587(19) 0.6789(3) 0.0213(8) Uani 1 1 d .
H64A H 0.0940 0.1556 0.7177 0.026 Uiso 1 1 calc R
H64B H 0.1153 0.1561 0.6254 0.026 Uiso 1 1 calc R
C65 C 0.2397(3) 0.14600(18) 0.7082(2) 0.0173(8) Uani 1 1 d .
H65A H 0.2563 0.1290 0.7636 0.021 Uiso 1 1 calc R
H65B H 0.2543 0.1909 0.7101 0.021 Uiso 1 1 calc R
C70 C 0.4914(3) 0.09425(17) 0.7542(2) 0.0154(8) Uani 1 1 d .
H70A H 0.5567 0.1136 0.7655 0.018 Uiso 1 1 calc R
C71 C 0.5096(3) 0.02456(18) 0.7451(2) 0.0187(8) Uani 1 1 d .
H71A H 0.4474 0.0022 0.7377 0.022 Uiso 1 1 calc R
H71B H 0.5416 0.0173 0.6963 0.022 Uiso 1 1 calc R
C72 C 0.5734(3) -0.00036(19) 0.8204(2) 0.0219(9) Uani 1 1 d .
H72A H 0.5816 -0.0456 0.8146 0.026 Uiso 1 1 calc R
H72B H 0.6378 0.0191 0.8243 0.026 Uiso 1 1 calc R
C73 C 0.5303(3) 0.0127(2) 0.8980(3) 0.0240(9) Uani 1 1 d .
H73A H 0.5760 -0.0008 0.9455 0.029 Uiso 1 1 calc R
H73B H 0.4702 -0.0115 0.8976 0.029 Uiso 1 1 calc R
C74 C 0.5082(3) 0.0813(2) 0.9064(2) 0.0234(9) Uani 1 1 d .
H74A H 0.5693 0.1050 0.9140 0.028 Uiso 1 1 calc R
H74B H 0.4757 0.0877 0.9550 0.028 Uiso 1 1 calc R
C75 C 0.4436(3) 0.10552(18) 0.8310(2) 0.0185(8) Uani 1 1 d .
H75A H 0.4321 0.1504 0.8372 0.022 Uiso 1 1 calc R
H75B H 0.3806 0.0841 0.8256 0.022 Uiso 1 1 calc R
C80 C 0.5548(3) 0.2012(2) 0.1431(3) 0.0362(11) Uani 1 1 d .
H80A H 0.5458 0.2463 0.1348 0.043 Uiso 1 1 calc R
H80B H 0.6084 0.1879 0.1139 0.043 Uiso 1 1 calc R

loop_
_atom_site_aniso_label
_atom_site_aniso_U_11
_atom_site_aniso_U_22
_atom_site_aniso_U_33
_atom_site_aniso_U_23
_atom_site_aniso_U_13
_atom_site_aniso_U_12
Cl1 0.0763(10) 0.0485(8) 0.0444(8) -0.0003(6) -0.0156(7) -0.0250(7)
Pt1 0.00923(7) 0.01686(8) 0.00976(8) 0.00005(5) 0.00198(5) 0.00030(5)
P1 0.0105(4) 0.0170(5) 0.0132(5) -0.0003(4) 0.0031(4) 0.0003(3)
Br1 0.01239(17) 0.01915(18) 0.01491(19) 0.00099(14) -0.00063(13) -0.00057(13)
N1 0.0140(15) 0.0270(18) 0.0138(17) 0.0009(14) 0.0024(12) -0.0015(13)
B1 0.013(2) 0.018(2) 0.017(2) 0.0017(17) 0.0030(16) -0.0025(16)
Si1 0.0149(5) 0.0241(6) 0.0179(6) -0.0010(4) 0.0007(4) 0.0003(4)
C1 0.021(2) 0.026(2) 0.032(3) -0.0027(19) -0.0035(18) -0.0041(17)
P2 0.0122(4) 0.0181(5) 0.0089(5) 0.0004(4) 0.0031(3) 0.0003(3)
N2 0.0124(15) 0.0244(17) 0.0144(17) -0.0001(13) -0.0017(13) 0.0015(12)
C2 0.025(2) 0.034(3) 0.041(3) 0.011(2) -0.006(2) -0.0045(19)
Cl2 0.0451(8) 0.1103(14) 0.0256(7) 0.0035(7) -0.0062(6) 0.0087(8)
C3 0.015(2) 0.057(3) 0.026(2) -0.009(2) 0.0022(17) 0.0081(19)
C10 0.0138(18) 0.0201(19) 0.015(2) 0.0089(15) 0.0046(15) -0.0021(14)
C11 0.0174(19) 0.0224(19) 0.0125(19) -0.0001(15) 0.0013(15) -0.0051(15)
C12 0.0143(18) 0.023(2) 0.020(2) 0.0020(16) 0.0027(15) -0.0015(15)
C13 0.020(2) 0.033(2) 0.024(2) -0.0053(18) 0.0075(17) 0.0018(17)
C14 0.023(2) 0.038(2) 0.013(2) -0.0041(18) 0.0010(16) -0.0009(17)
C15 0.018(2) 0.031(2) 0.016(2) 0.0023(17) 0.0008(16) -0.0002(16)
C20 0.0168(19) 0.0217(19) 0.015(2) 0.0027(15) 0.0068(15) 0.0009(15)
C21 0.0184(19) 0.025(2) 0.016(2) 0.0042(16) 0.0069(15) 0.0044(15)
C22 0.020(2) 0.028(2) 0.022(2) 0.0041(17) 0.0117(16) 0.0070(16)
C23 0.027(2) 0.027(2) 0.021(2) 0.0003(17) 0.0151(18) 0.0014(17)
C24 0.024(2) 0.031(2) 0.016(2) 0.0002(17) 0.0053(16) -0.0034(17)
C25 0.018(2) 0.037(2) 0.016(2) -0.0007(18) 0.0041(16) -0.0027(17)
C30 0.0106(17) 0.0189(18) 0.018(2) -0.0012(15) 0.0012(14) -0.0038(14)
C31 0.0185(19) 0.023(2) 0.014(2) -0.0031(16) 0.0018(15) -0.0056(15)
C32 0.027(2) 0.036(2) 0.018(2) -0.0051(18) 0.0017(17) -0.0092(18)
C33 0.025(2) 0.034(2) 0.027(2) -0.0089(19) -0.0007(18) -0.0098(18)
C34 0.018(2) 0.029(2) 0.031(2) -0.0022(19) 0.0012(17) -0.0108(17)
C35 0.018(2) 0.026(2) 0.024(2) -0.0024(17) 0.0047(16) -0.0065(16)
C40 0.0146(18) 0.0158(18) 0.0121(19) 0.0002(14) 0.0006(14) 0.0025(14)
C41 0.0167(19) 0.0171(19) 0.023(2) 0.0028(16) 0.0042(16) 0.0009(14)
C42 0.023(2) 0.0179(19) 0.018(2) 0.0028(16) 0.0014(16) 0.0020(15)
C43 0.0170(19) 0.025(2) 0.020(2) -0.0025(16) -0.0026(16) 0.0063(15)
C44 0.0140(19) 0.029(2) 0.019(2) 0.0002(17) 0.0025(15) 0.0039(15)
C45 0.0168(19) 0.0206(19) 0.020(2) 0.0012(16) 0.0051(15) 0.0026(15)
C50 0.0165(18) 0.0187(18) 0.0107(18) 0.0016(14) 0.0031(14) 0.0001(14)
C51 0.0185(19) 0.023(2) 0.014(2) 0.0012(16) 0.0054(15) 0.0000(15)
C52 0.0184(19) 0.023(2) 0.019(2) -0.0008(16) 0.0094(16) 0.0010(15)
C53 0.031(2) 0.020(2) 0.018(2) 0.0000(16) 0.0136(17) -0.0002(16)
C54 0.027(2) 0.023(2) 0.0104(19) 0.0002(15) 0.0034(16) 0.0045(16)
C55 0.020(2) 0.024(2) 0.016(2) 0.0018(16) 0.0036(15) 0.0031(15)
C60 0.0143(18) 0.0197(19) 0.0138(19) 0.0002(15) 0.0036(14) -0.0011(14)
C61 0.022(2) 0.022(2) 0.020(2) -0.0004(16) 0.0041(16) -0.0026(16)
C62 0.022(2) 0.027(2) 0.027(2) -0.0001(18) -0.0007(17) -0.0087(17)
C63 0.0148(19) 0.033(2) 0.027(2) 0.0069(18) -0.0002(16) -0.0052(16)
C64 0.0149(19) 0.028(2) 0.021(2) 0.0037(17) 0.0028(16) -0.0003(15)
C65 0.0146(18) 0.025(2) 0.0128(19) -0.0007(15) 0.0021(15) 0.0012(15)
C70 0.0161(18) 0.0218(19) 0.0080(18) 0.0048(14) 0.0009(14) -0.0002(14)
C71 0.0193(19) 0.021(2) 0.016(2) 0.0039(16) 0.0027(15) 0.0018(15)
C72 0.019(2) 0.026(2) 0.021(2) 0.0082(17) 0.0044(16) 0.0039(16)
C73 0.020(2) 0.034(2) 0.018(2) 0.0081(18) 0.0035(16) 0.0024(17)
C74 0.024(2) 0.032(2) 0.014(2) 0.0044(17) 0.0025(16) -0.0007(17)
C75 0.0183(19) 0.0220(19) 0.016(2) 0.0024(16) 0.0037(15) 0.0004(15)
C80 0.033(3) 0.047(3) 0.029(3) 0.006(2) 0.007(2) 0.002(2)

loop_
_atom_type_symbol
_atom_type_description
_atom_type_scat_dispersion_real
_atom_type_scat_dispersion_imag
_atom_type_scat_source
C C 0.0033 0.0016 'International Tables Vol C Tables 4.2.6.8 and 6.1.1.4'
H H 0.0000 0.0000 'International Tables Vol C Tables 4.2.6.8 and 6.1.1.4'
B B 0.0013 0.0007 'International Tables Vol C Tables 4.2.6.8 and 6.1.1.4'
N N 0.0061 0.0033 'International Tables Vol C Tables 4.2.6.8 and 6.1.1.4'
Si Si 0.0817 0.0704 'International Tables Vol C Tables 4.2.6.8 and 6.1.1.4'
P P 0.1023 0.0942 'International Tables Vol C Tables 4.2.6.8 and 6.1.1.4'
Pt Pt -1.7033 8.3905 'International Tables Vol C Tables 4.2.6.8 and 6.1.1.4'
Br Br -0.2901 2.4595 'International Tables Vol C Tables 4.2.6.8 and 6.1.1.4'
Cl Cl 0.1484 0.1585 'International Tables Vol C Tables 4.2.6.8 and 6.1.1.4'

loop_
_geom_angle_atom_site_label_1
_geom_angle_atom_site_label_2
_geom_angle_atom_site_label_3
_geom_angle
B1 Pt1 P1 88.72(12)
B1 Pt1 P2 89.29(12)
P1 Pt1 P2 167.73(3)
B1 Pt1 Br1 175.11(13)
P1 Pt1 Br1 92.41(2)
P2 Pt1 Br1 90.59(2)
C40 P1 C20 102.02(17)
C40 P1 C30 109.04(17)
C20 P1 C30 103.41(17)
C40 P1 Pt1 112.44(12)
C20 P1 Pt1 109.36(13)
C30 P1 Pt1 118.87(12)
B1 N1 Si1 139.4(3)
B1 N1 H1A 110.3
Si1 N1 H1A 110.3
N2 B1 N1 115.7(3)
N2 B1 Pt1 124.8(3)
N1 B1 Pt1 119.5(3)
N1 Si1 C1 110.71(18)
N1 Si1 C2 110.75(18)
C1 Si1 C2 110.9(2)
N1 Si1 C3 105.26(18)
C1 Si1 C3 110.0(2)
C2 Si1 C3 109.0(2)
Si1 C1 H1B 109.5
Si1 C1 H1C 109.5
H1B C1 H1C 109.5
Si1 C1 H1D 109.5
H1B C1 H1D 109.5
H1C C1 H1D 109.5
C60 P2 C70 108.90(17)
C60 P2 C50 102.91(17)
C70 P2 C50 103.47(17)
C60 P2 Pt1 113.65(12)
C70 P2 Pt1 116.43(12)
C50 P2 Pt1 110.14(12)
C10 N2 B1 131.7(3)
C10 N2 H2A 114.2
B1 N2 H2A 114.2
Si1 C2 H2B 109.5
Si1 C2 H2C 109.5
H2B C2 H2C 109.5
Si1 C2 H2D 109.5
H2B C2 H2D 109.5
H2C C2 H2D 109.5
Si1 C3 H3A 109.5
Si1 C3 H3B 109.5
H3A C3 H3B 109.5
Si1 C3 H3C 109.5
H3A C3 H3C 109.5
H3B C3 H3C 109.5
C15 C10 C11 118.2(4)
C15 C10 N2 119.4(3)
C11 C10 N2 122.3(4)
C12 C11 C10 120.7(4)
C12 C11 H11A 119.6
C10 C11 H11A 119.6
C11 C12 C13 120.8(4)
C11 C12 H12A 119.6
C13 C12 H12A 119.6
C12 C13 C14 118.9(4)
C12 C13 H13A 120.5
C14 C13 H13A 120.5
C15 C14 C13 120.9(4)
C15 C14 H14A 119.6
C13 C14 H14A 119.6
C14 C15 C10 120.3(4)
C14 C15 H15A 119.8
C10 C15 H15A 119.8
C25 C20 C21 109.2(3)
C25 C20 P1 112.6(3)
C21 C20 P1 113.1(3)
C25 C20 H20A 107.2
C21 C20 H20A 107.2
P1 C20 H20A 107.2
C22 C21 C20 110.5(3)
C22 C21 H21A 109.5
C20 C21 H21A 109.5
C22 C21 H21B 109.5
C20 C21 H21B 109.5
H21A C21 H21B 108.1
C21 C22 C23 110.8(3)
C21 C22 H22A 109.5
C23 C22 H22A 109.5
C21 C22 H22B 109.5
C23 C22 H22B 109.5
H22A C22 H22B 108.1
C24 C23 C22 111.8(3)
C24 C23 H23A 109.3
C22 C23 H23A 109.3
C24 C23 H23B 109.3
C22 C23 H23B 109.3
H23A C23 H23B 107.9
C23 C24 C25 111.4(3)
C23 C24 H24A 109.3
C25 C24 H24A 109.3
C23 C24 H24B 109.3
C25 C24 H24B 109.3
H24A C24 H24B 108.0
C20 C25 C24 111.3(3)
C20 C25 H25A 109.4
C24 C25 H25A 109.4
C20 C25 H25B 109.4
C24 C25 H25B 109.4
H25A C25 H25B 108.0
C35 C30 C31 108.4(3)
C35 C30 P1 118.4(3)
C31 C30 P1 111.9(2)
C35 C30 H30A 105.7
C31 C30 H30A 105.7
P1 C30 H30A 105.7
C32 C31 C30 111.3(3)
C32 C31 H31A 109.4
C30 C31 H31A 109.4
C32 C31 H31B 109.4
C30 C31 H31B 109.4
H31A C31 H31B 108.0
C33 C32 C31 110.4(3)
C33 C32 H32A 109.6
C31 C32 H32A 109.6
C33 C32 H32B 109.6
C31 C32 H32B 109.6
H32A C32 H32B 108.1
C34 C33 C32 111.0(4)
C34 C33 H33A 109.4
C32 C33 H33A 109.4
C34 C33 H33B 109.4
C32 C33 H33B 109.4
H33A C33 H33B 108.0
C33 C34 C35 112.5(3)
C33 C34 H34A 109.1
C35 C34 H34A 109.1
C33 C34 H34B 109.1
C35 C34 H34B 109.1
H34A C34 H34B 107.8
C30 C35 C34 110.4(3)
C30 C35 H35A 109.6
C34 C35 H35A 109.6
C30 C35 H35B 109.6
C34 C35 H35B 109.6
H35A C35 H35B 108.1
C41 C40 C45 110.4(3)
C41 C40 P1 117.5(3)
C45 C40 P1 115.4(3)
C41 C40 H40A 103.9
C45 C40 H40A 103.9
P1 C40 H40A 103.9
C40 C41 C42 109.7(3)
C40 C41 H41A 109.7
C42 C41 H41A 109.7
C40 C41 H41B 109.7
C42 C41 H41B 109.7
H41A C41 H41B 108.2
C43 C42 C41 110.9(3)
C43 C42 H42A 109.5
C41 C42 H42A 109.5
C43 C42 H42B 109.5
C41 C42 H42B 109.5
H42A C42 H42B 108.1
C42 C43 C44 110.7(3)
C42 C43 H43A 109.5
C44 C43 H43A 109.5
C42 C43 H43B 109.5
C44 C43 H43B 109.5
H43A C43 H43B 108.1
C45 C44 C43 111.6(3)
C45 C44 H44A 109.3
C43 C44 H44A 109.3
C45 C44 H44B 109.3
C43 C44 H44B 109.3
H44A C44 H44B 108.0
C44 C45 C40 109.8(3)
C44 C45 H45A 109.7
C40 C45 H45A 109.7
C44 C45 H45B 109.7
C40 C45 H45B 109.7
H45A C45 H45B 108.2
C51 C50 C55 109.3(3)
C51 C50 P2 111.2(3)
C55 C50 P2 112.5(3)
C51 C50 H50A 107.9
C55 C50 H50A 107.9
P2 C50 H50A 107.9
C50 C51 C52 111.1(3)
C50 C51 H51A 109.4
C52 C51 H51A 109.4
C50 C51 H51B 109.4
C52 C51 H51B 109.4
H51A C51 H51B 108.0
C53 C52 C51 110.5(3)
C53 C52 H52A 109.6
C51 C52 H52A 109.6
C53 C52 H52B 109.6
C51 C52 H52B 109.6
H52A C52 H52B 108.1
C52 C53 C54 110.6(3)
C52 C53 H53A 109.5
C54 C53 H53A 109.5
C52 C53 H53B 109.5
C54 C53 H53B 109.5
H53A C53 H53B 108.1
C53 C54 C55 111.7(3)
C53 C54 H54A 109.3
C55 C54 H54A 109.3
C53 C54 H54B 109.3
C55 C54 H54B 109.3
H54A C54 H54B 107.9
C54 C55 C50 111.5(3)
C54 C55 H55A 109.3
C50 C55 H55A 109.3
C54 C55 H55B 109.3
C50 C55 H55B 109.3
H55A C55 H55B 108.0
C61 C60 C65 110.1(3)
C61 C60 P2 117.5(3)
C65 C60 P2 113.3(3)
C61 C60 H60A 104.9
C65 C60 H60A 104.9
P2 C60 H60A 104.9
C60 C61 C62 110.3(3)
C60 C61 H61A 109.6
C62 C61 H61A 109.6
C60 C61 H61B 109.6
C62 C61 H61B 109.6
H61A C61 H61B 108.1
C63 C62 C61 111.0(3)
C63 C62 H62A 109.4
C61 C62 H62A 109.4
C63 C62 H62B 109.4
C61 C62 H62B 109.4
H62A C62 H62B 108.0
C64 C63 C62 111.6(3)
C64 C63 H63A 109.3
C62 C63 H63A 109.3
C64 C63 H63B 109.3
C62 C63 H63B 109.3
H63A C63 H63B 108.0
C63 C64 C65 111.9(3)
C63 C64 H64A 109.2
C65 C64 H64A 109.2
C63 C64 H64B 109.2
C65 C64 H64B 109.2
H64A C64 H64B 107.9
C64 C65 C60 109.4(3)
C64 C65 H65A 109.8
C60 C65 H65A 109.8
C64 C65 H65B 109.8
C60 C65 H65B 109.8
H65A C65 H65B 108.2
C71 C70 C75 109.5(3)
C71 C70 P2 118.1(3)
C75 C70 P2 111.5(3)
C71 C70 H70A 105.6
C75 C70 H70A 105.6
P2 C70 H70A 105.6
C72 C71 C70 110.4(3)
C72 C71 H71A 109.6
C70 C71 H71A 109.6
C72 C71 H71B 109.6
C70 C71 H71B 109.6
H71A C71 H71B 108.1
C73 C72 C71 111.9(3)
C73 C72 H72A 109.2
C71 C72 H72A 109.2
C73 C72 H72B 109.2
C71 C72 H72B 109.2
H72A C72 H72B 107.9
C72 C73 C74 111.5(3)
C72 C73 H73A 109.3
C74 C73 H73A 109.3
C72 C73 H73B 109.3
C74 C73 H73B 109.3
H73A C73 H73B 108.0
C73 C74 C75 111.2(3)
C73 C74 H74A 109.4
C75 C74 H74A 109.4
C73 C74 H74B 109.4
C75 C74 H74B 109.4
H74A C74 H74B 108.0
C74 C75 C70 110.3(3)
C74 C75 H75A 109.6
C70 C75 H75A 109.6
C74 C75 H75B 109.6
C70 C75 H75B 109.6
H75A C75 H75B 108.1
Cl1 C80 Cl2 111.7(3)
Cl1 C80 H80A 109.3
Cl2 C80 H80A 109.3
Cl1 C80 H80B 109.3
Cl2 C80 H80B 109.3
H80A C80 H80B 107.9

loop_
_geom_bond_atom_site_label_1
_geom_bond_atom_site_label_2
_geom_bond_distance
Cl1 C80 1.741(5)
Pt1 B1 2.048(4)
Pt1 P1 2.3287(10)
Pt1 P2 2.3309(10)
Pt1 Br1 2.6579(4)
P1 C40 1.852(4)
P1 C20 1.857(4)
P1 C30 1.866(4)
N1 B1 1.444(5)
N1 Si1 1.736(3)
N1 H1A 0.8800
B1 N2 1.435(6)
Si1 C1 1.862(4)
Si1 C2 1.864(5)
Si1 C3 1.865(4)
C1 H1B 0.9800
C1 H1C 0.9800
C1 H1D 0.9800
P2 C60 1.852(4)
P2 C70 1.863(4)
P2 C50 1.863(4)
N2 C10 1.413(5)
N2 H2A 0.8800
C2 H2B 0.9800
C2 H2C 0.9800
C2 H2D 0.9800
Cl2 C80 1.741(5)
C3 H3A 0.9800
C3 H3B 0.9800
C3 H3C 0.9800
C10 C15 1.392(6)
C10 C11 1.402(5)
C11 C12 1.373(5)
C11 H11A 0.9500
C12 C13 1.381(6)
C12 H12A 0.9500
C13 C14 1.387(6)
C13 H13A 0.9500
C14 C15 1.383(6)
C14 H14A 0.9500
C15 H15A 0.9500
C20 C25 1.534(5)
C20 C21 1.536(5)
C20 H20A 1.0000
C21 C22 1.530(5)
C21 H21A 0.9900
C21 H21B 0.9900
C22 C23 1.525(6)
C22 H22A 0.9900
C22 H22B 0.9900
C23 C24 1.520(6)
C23 H23A 0.9900
C23 H23B 0.9900
C24 C25 1.525(5)
C24 H24A 0.9900
C24 H24B 0.9900
C25 H25A 0.9900
C25 H25B 0.9900
C30 C35 1.531(5)
C30 C31 1.536(5)
C30 H30A 1.0000
C31 C32 1.529(5)
C31 H31A 0.9900
C31 H31B 0.9900
C32 C33 1.519(6)
C32 H32A 0.9900
C32 H32B 0.9900
C33 C34 1.511(6)
C33 H33A 0.9900
C33 H33B 0.9900
C34 C35 1.537(6)
C34 H34A 0.9900
C34 H34B 0.9900
C35 H35A 0.9900
C35 H35B 0.9900
C40 C41 1.528(5)
C40 C45 1.545(5)
C40 H40A 1.0000
C41 C42 1.533(5)
C41 H41A 0.9900
C41 H41B 0.9900
C42 C43 1.519(6)
C42 H42A 0.9900
C42 H42B 0.9900
C43 C44 1.534(6)
C43 H43A 0.9900
C43 H43B 0.9900
C44 C45 1.523(5)
C44 H44A 0.9900
C44 H44B 0.9900
C45 H45A 0.9900
C45 H45B 0.9900
C50 C51 1.535(5)
C50 C55 1.539(5)
C50 H50A 1.0000
C51 C52 1.531(5)
C51 H51A 0.9900
C51 H51B 0.9900
C52 C53 1.519(6)
C52 H52A 0.9900
C52 H52B 0.9900
C53 C54 1.528(6)
C53 H53A 0.9900
C53 H53B 0.9900
C54 C55 1.536(5)
C54 H54A 0.9900
C54 H54B 0.9900
C55 H55A 0.9900
C55 H55B 0.9900
C60 C61 1.536(5)
C60 C65 1.535(5)
C60 H60A 1.0000
C61 C62 1.538(5)
C61 H61A 0.9900
C61 H61B 0.9900
C62 C63 1.529(6)
C62 H62A 0.9900
C62 H62B 0.9900
C63 C64 1.524(6)
C63 H63A 0.9900
C63 H63B 0.9900
C64 C65 1.532(5)
C64 H64A 0.9900
C64 H64B 0.9900
C65 H65A 0.9900
C65 H65B 0.9900
C70 C71 1.536(5)
C70 C75 1.539(5)
C70 H70A 1.0000
C71 C72 1.533(5)
C71 H71A 0.9900
C71 H71B 0.9900
C72 C73 1.522(6)
C72 H72A 0.9900
C72 H72B 0.9900
C73 C74 1.522(6)
C73 H73A 0.9900
C73 H73B 0.9900
C74 C75 1.534(5)
C74 H74A 0.9900
C74 H74B 0.9900
C75 H75A 0.9900
C75 H75B 0.9900
C80 H80A 0.9900
C80 H80B 0.9900

loop_
_geom_torsion_atom_site_label_1
_geom_torsion_atom_site_label_2
_geom_torsion_atom_site_label_3
_geom_torsion_atom_site_label_4
_geom_torsion
B1 Pt1 P1 C40 -148.34(18)
P2 Pt1 P1 C40 130.91(18)
Br1 Pt1 P1 C40 26.90(13)
B1 Pt1 P1 C20 99.08(18)
P2 Pt1 P1 C20 18.3(2)
Br1 Pt1 P1 C20 -85.68(13)
B1 Pt1 P1 C30 -19.24(19)
P2 Pt1 P1 C30 -100.0(2)
Br1 Pt1 P1 C30 156.01(14)
Si1 N1 B1 N2 0.0(6)
Si1 N1 B1 Pt1 179.7(3)
P1 Pt1 B1 N2 92.7(3)
P2 Pt1 B1 N2 -99.4(3)
P1 Pt1 B1 N1 -87.0(3)
P2 Pt1 B1 N1 80.9(3)
B1 N1 Si1 C1 -62.0(5)
B1 N1 Si1 C2 61.4(5)
B1 N1 Si1 C3 179.1(4)
B1 Pt1 P2 C60 143.08(18)
P1 Pt1 P2 C60 -136.23(19)
Br1 Pt1 P2 C60 -32.03(13)
B1 Pt1 P2 C70 15.29(18)
P1 Pt1 P2 C70 96.0(2)
Br1 Pt1 P2 C70 -159.82(13)
B1 Pt1 P2 C50 -102.06(18)
P1 Pt1 P2 C50 -21.4(2)
Br1 Pt1 P2 C50 82.83(12)
N1 B1 N2 C10 171.1(4)
Pt1 B1 N2 C10 -8.7(6)
B1 N2 C10 C15 -160.9(4)
B1 N2 C10 C11 17.3(6)
C15 C10 C11 C12 4.2(6)
N2 C10 C11 C12 -174.0(4)
C10 C11 C12 C13 -2.8(6)
C11 C12 C13 C14 0.1(6)
C12 C13 C14 C15 1.0(7)
C13 C14 C15 C10 0.5(7)
C11 C10 C15 C14 -3.0(6)
N2 C10 C15 C14 175.2(4)
C40 P1 C20 C25 -55.6(3)
C30 P1 C20 C25 -168.8(3)
Pt1 P1 C20 C25 63.6(3)
C40 P1 C20 C21 179.9(3)
C30 P1 C20 C21 66.7(3)
Pt1 P1 C20 C21 -60.9(3)
C25 C20 C21 C22 58.7(4)
P1 C20 C21 C22 -175.0(3)
C20 C21 C22 C23 -57.7(4)
C21 C22 C23 C24 55.0(5)
C22 C23 C24 C25 -53.9(5)
C21 C20 C25 C24 -57.7(4)
P1 C20 C25 C24 175.7(3)
C23 C24 C25 C20 55.6(5)
C40 P1 C30 C35 -77.0(3)
C20 P1 C30 C35 31.0(3)
Pt1 P1 C30 C35 152.3(2)
C40 P1 C30 C31 50.2(3)
C20 P1 C30 C31 158.2(3)
Pt1 P1 C30 C31 -80.4(3)
C35 C30 C31 C32 -59.6(4)
P1 C30 C31 C32 168.1(3)
C30 C31 C32 C33 58.6(5)
C31 C32 C33 C34 -55.0(5)
C32 C33 C34 C35 54.5(5)
C31 C30 C35 C34 57.3(4)
P1 C30 C35 C34 -173.8(3)
C33 C34 C35 C30 -56.2(5)
C20 P1 C40 C41 -52.0(3)
C30 P1 C40 C41 56.9(3)
Pt1 P1 C40 C41 -169.1(2)
C20 P1 C40 C45 175.0(3)
C30 P1 C40 C45 -76.1(3)
Pt1 P1 C40 C45 57.9(3)
C45 C40 C41 C42 -58.9(4)
P1 C40 C41 C42 165.9(3)
C40 C41 C42 C43 58.5(4)
C41 C42 C43 C44 -56.6(4)
C42 C43 C44 C45 55.9(4)
C43 C44 C45 C40 -56.1(4)
C41 C40 C45 C44 57.8(4)
P1 C40 C45 C44 -165.9(3)
C60 P2 C50 C51 -175.0(3)
C70 P2 C50 C51 -61.7(3)
Pt1 P2 C50 C51 63.5(3)
C60 P2 C50 C55 62.0(3)
C70 P2 C50 C55 175.4(3)
Pt1 P2 C50 C55 -59.5(3)
C55 C50 C51 C52 -57.8(4)
P2 C50 C51 C52 177.4(3)
C50 C51 C52 C53 59.4(4)
C51 C52 C53 C54 -57.2(4)
C52 C53 C54 C55 55.3(4)
C53 C54 C55 C50 -54.9(4)
C51 C50 C55 C54 55.4(4)
P2 C50 C55 C54 179.4(3)
C70 P2 C60 C61 -51.1(3)
C50 P2 C60 C61 58.3(3)
Pt1 P2 C60 C61 177.4(2)
C70 P2 C60 C65 79.2(3)
C50 P2 C60 C65 -171.4(3)
Pt1 P2 C60 C65 -52.4(3)
C65 C60 C61 C62 59.2(4)
P2 C60 C61 C62 -169.0(3)
C60 C61 C62 C63 -56.2(5)
C61 C62 C63 C64 53.8(5)
C62 C63 C64 C65 -54.7(5)
C63 C64 C65 C60 57.0(4)
C61 C60 C65 C64 -59.1(4)
P2 C60 C65 C64 167.0(3)
C60 P2 C70 C71 71.8(3)
C50 P2 C70 C71 -37.1(3)
Pt1 P2 C70 C71 -158.1(2)
C60 P2 C70 C75 -56.3(3)
C50 P2 C70 C75 -165.3(3)
Pt1 P2 C70 C75 73.7(3)
C75 C70 C71 C72 -58.1(4)
P2 C70 C71 C72 172.8(3)
C70 C71 C72 C73 56.1(4)
C71 C72 C73 C74 -54.2(5)
C72 C73 C74 C75 54.7(4)
C73 C74 C75 C70 -57.4(4)
C71 C70 C75 C74 58.9(4)
P2 C70 C75 C74 -168.4(3)
